data_5000387
loop_
_publ_author_name
K.Johnson
T.Frazier
T.M.Becker
K.Miller
D.M.Ho
J.A.Krause-Bauer
S.K.Mandal

_journal_name_full 'Inorganic Chemistry Communications'
_journal_page_first 602
_journal_paper_doi 10.1016/S1387-7003(01)00281-7
_journal_volume 4
_journal_year 2001
_chemical_formula_moiety
;
C34 H33 O6 P2 Re1
;
_chemical_formula_sum 'C34 H33 O6 P2 Re'
_chemical_melting_point 478.15
_chemical_name_systematic
;
fac-Tricarbonyl-(propylcarbonato-O)-(1,3-bis(diphenylphosphino)propane-P,P')-r
henium(i)
;
_space_group_IT_number 14
_symmetry_cell_setting monoclinic
_symmetry_space_group_name_Hall '-P 2yn'
_symmetry_space_group_name_H-M 'P 1 21/n 1'
_cell_angle_alpha 90
_cell_angle_beta 90.204(1)
_cell_angle_gamma 90
_cell_formula_units_Z 4
_cell_length_a 10.3321(7)
_cell_length_b 15.1710(11)
_cell_length_c 21.4033(15)
_cell_volume 3354.909
_diffrn_ambient_temperature 200
_exptl_crystal_colour cololess.
_exptl_crystal_density_diffrn 1.556
_exptl_crystal_description 'rectangular plate'
_exptl_crystal_preparation dichloromethane/hexane
_refine_ls_R_factor_gt 3.31
_refine_ls_wR_factor_gt 3.31
_cod_original_sg_symbol_H-M 'P 21/n'
_cod_original_formula_sum 'C34 H33 O6 P2 Re1'
_cod_database_code 5000387

loop_
_symmetry_equiv_pos_site_id
_symmetry_equiv_pos_as_xyz
1 x,y,z
2 1/2+x,1/2-y,1/2+z
3 -x,-y,-z
4 -1/2-x,-1/2+y,-1/2-z

loop_
_atom_site_label
_atom_site_type_symbol
_atom_site_fract_x
_atom_site_fract_y
_atom_site_fract_z
Re1 Re 0.93457(1) 0.28166(1) 0.20093(1)
P1 P 0.75489(10) 0.21370(8) 0.14144(5)
P2 P 1.05282(10) 0.14029(7) 0.18940(5)
O1 O 1.0636(3) 0.3796(2) 0.0925(2)
O2 O 1.1386(3) 0.3636(2) 0.2897(2)
O3 O 0.7798(3) 0.4545(2) 0.2159(2)
O4 O 0.8349(3) 0.2125(2) 0.27554(13)
O5 O 0.8452(5) 0.3222(3) 0.3444(2)
O6 O 0.7241(7) 0.1929(5) 0.3714(3)
C1 C 1.0154(4) 0.3398(3) 0.1327(2)
C2 C 1.0636(4) 0.3308(3) 0.2576(2)
C3 C 0.8338(4) 0.3892(3) 0.2118(2)
C4 C 0.8071(5) 0.2486(4) 0.3289(2)
C5 C 0.8047(10) 0.1241(5) 0.4063(3)
H1 H 0.8694(10) 0.1517(5) 0.4344(3)
H2 H 0.8486(10) 0.0830(5) 0.3774(3)
H3? H 0.8854(10) 0.1538(5) 0.4133(3)
H4? H 0.8225(10) 0.0805(5) 0.3750(3)
C6 C 0.6916(15) 0.0765(10) 0.4445(6)
H5 H 0.6423(15) 0.1202(10) 0.4692(6)
H6? H 0.6312(15) 0.0463(10) 0.4156(6)
C7 C 0.7580(25) 0.0096(15) 0.4878(8)
H7 H 0.6925(25) -0.0214(15) 0.5124(8)
H8 H 0.8176(25) 0.0406(15) 0.5160(8)
H9 H 0.8066(25) -0.0330(15) 0.4627(8)
C8? C 0.7877(22) 0.0694(13) 0.4659(8)
H10? H 0.8676(22) 0.0359(13) 0.4755(8)
H11? H 0.7672(22) 0.1079(13) 0.5018(8)
C9? C 0.6821(18) 0.0106(17) 0.4528(10)
H12? H 0.6661(18) -0.0267(17) 0.4894(10)
H13? H 0.7040(18) -0.0267(17) 0.417(1)
H14 H 0.6042(18) 0.0449(17) 0.4432(10)
C10 C 0.7203(4) 0.1003(3) 0.1659(2)
H15 H 0.7015(4) 0.0999(3) 0.2112(2)
H16 H 0.6419(4) 0.0793(3) 0.1437(2)
C11 C 0.8315(4) 0.0362(3) 0.1530(2)
H17 H 0.8620(4) 0.0461(3) 0.1098(2)
H18 H 0.7972(4) -0.0246(3) 0.1552(2)
C12 C 0.9481(4) 0.0429(3) 0.1971(2)
H19 H 1.0023(4) -0.0102(3) 0.1909(2)
H20 H 0.9156(4) 0.0411(3) 0.2405(2)
C13 C 0.7607(4) 0.2032(3) 0.0564(2)
C14 C 0.8772(4) 0.2133(3) 0.0247(2)
H21 H 0.9534(4) 0.2287(3) 0.0471(2)
C15 C 0.8828(5) 0.2010(4) -0.0396(2)
H22 H 0.9628(5) 0.2074(4) -0.0609(2)
C16 C 0.7730(6) 0.1795(4) -0.0722(2)
H23 H 0.7772(6) 0.1711(4) -0.1161(2)
C17 C 0.6557(6) 0.1699(4) -0.0416(3)
H24 H 0.5795(6) 0.1558(4) -0.0645(3)
C18 C 0.6507(5) 0.1809(4) 0.0223(2)
H25 H 0.5708(5) 0.1732(4) 0.0434(2)
C19 C 0.6041(4) 0.2729(3) 0.1562(2)
C20 C 0.5348(5) 0.2572(3) 0.2104(2)
H26 H 0.5599(5) 0.2104(3) 0.2373(2)
C21 C 0.4282(5) 0.3097(4) 0.2260(3)
H27 H 0.3806(5) 0.2977(4) 0.2629(3)
C22 C 0.3925(5) 0.3782(4) 0.1879(3)
H28 H 0.3208(5) 0.4143(4) 0.1987(3)
C23 C 0.4604(5) 0.3946(4) 0.1341(3)
H29 H 0.4352(5) 0.4418(4) 0.1075(3)
C24 C 0.5661(5) 0.3423(4) 0.1184(3)
H30 H 0.6128(5) 0.3543(4) 0.0813(3)
C25 C 1.1412(4) 0.1252(3) 0.1167(2)
C26 C 1.1277(5) 0.0507(3) 0.0791(2)
H31 H 1.0741(5) 0.0034(3) 0.0923(2)
C27 C 1.1916(5) 0.0451(4) 0.0226(2)
H32 H 1.1823(5) -0.0062(4) -0.0024(2)
C28 C 1.2685(5) 0.1130(4) 0.0023(2)
H33 H 1.3094(5) 0.1097(4) -0.0374(2)
C29 C 1.2859(5) 0.1862(4) 0.0397(2)
H34 H 1.3412(5) 0.2325(4) 0.0263(2)
C30 C 1.2235(4) 0.1926(3) 0.0966(2)
H35 H 1.2367(4) 0.2430(3) 0.1222(2)
C31 C 1.1745(4) 0.1168(3) 0.2498(2)
C32 C 1.1414(5) 0.1338(3) 0.3116(2)
H36 H 1.0593(5) 0.1586(3) 0.3210(2)
C33 C 1.2276(6) 0.1148(4) 0.3599(3)
H37 H 1.2043(6) 0.1269(4) 0.4019(3)
C34 C 1.3453(6) 0.0789(4) 0.3468(3)
H38 H 1.4036(6) 0.0651(4) 0.3798(3)
C35 C 1.3797(5) 0.0626(3) 0.2860(3)
H39 H 1.4627(5) 0.0389(3) 0.2771(3)
C36 C 1.2943(4) 0.0803(3) 0.2371(2)
H40 H 1.3181(4) 0.0674(3) 0.1952(2)

loop_
_atom_type_symbol
_atom_type_radius_bond
C 0.68
H 0.23
O 0.68
P 1.05
Re 1.35
